data_9007708
loop_
_publ_author_name
'Gerkin, R. E.'
'Lundstedt, A. P.'
'Reppart, W. J.'

_publ_section_title
;
 Structure of fluorene, C~13~H~10~, at 159 K
;
_journal_issue 11
_journal_name_full 'Acta Crystallographica Section C'
_journal_page_first 1892
_journal_page_last 1894
_journal_paper_doi 10.1107/S0108270184009963
_journal_volume 40
_journal_year 1984
_chemical_compound_source synthetic
_chemical_formula_sum 'C13 H10'
_chemical_name_mineral Kratochvilite
_space_group_IT_number 62
_symmetry_cell_setting orthorhombic
_symmetry_space_group_name_Hall '-P 2ac 2n'
_symmetry_space_group_name_H-M 'P n m a'
_cell_angle_alpha 90
_cell_angle_beta 90
_cell_angle_gamma 90
_cell_formula_units_Z 4
_cell_length_a 8.365(3)
_cell_length_b 18.745(4)
_cell_length_c 5.654(2)
_cell_volume 886.558
_database_code_amcsd 0009998
_diffrn_ambient_temperature 159
_exptl_crystal_density_diffrn 1.245
_cod_database_code 9007708

loop_
_space_group_symop_operation_xyz
x,y,z
x,1/2-y,z
-x,1/2+y,-z
1/2-x,1/2+y,1/2+z
1/2+x,1/2-y,1/2-z
1/2+x,y,1/2-z
1/2-x,-y,1/2+z
-x,-y,-z

loop_
_atom_site_label
_atom_site_fract_x
_atom_site_fract_y
_atom_site_fract_z
_atom_site_U_iso_or_equiv
C1 0.73270 0.31265 0.62350 0.02900
C2 0.75110 0.38492 0.66760 0.03730
C3 0.68050 0.43326 0.51470 0.04230
C4 0.59320 0.41020 0.32100 0.04140
C5 0.57470 0.33783 0.27490 0.03560
C6 0.64520 0.28925 0.42770 0.02700
C7 0.79710 0.25000 0.75970 0.03310
H2 0.81400 0.40080 0.80820 0.04730
H3 0.69000 0.48530 0.54810 0.04810
H4 0.54440 0.44580 0.21420 0.05390
H5 0.51480 0.32140 0.13960 0.04110
H7A 0.91780 0.25000 0.76510 0.05110
H7B 0.76140 0.25000 0.93480 0.04850

loop_
_cod_related_entry_id
_cod_related_entry_database
_cod_related_entry_code
1 AMCSD 0009998
